data_7239109
loop_
_publ_author_name
'Chou, Shu-Hua'
'Hung, Wen-Yi'
'Chen, Chih-Ming'
'Liu, Qu-Yuan'
'Liu, Yi-Hung'
'Wong, Ken-Tsung'

_publ_section_title
;
 Manipulation of connecting topology in carbazole/benzimidazole universal
 bipolar host materials for RGB and White PhOLEDs
;
_journal_issue 33
_journal_name_full 'RSC Advances'
_journal_page_first 13891
_journal_paper_doi 10.1039/c3ra42067a
_journal_volume 3
_journal_year 2013
_chemical_formula_sum 'C56 H37 N5'
_chemical_formula_weight 779.91
_space_group_IT_number 14
_space_group_name_Hall '-P 2ybc'
_space_group_name_H-M_alt 'P 1 21/c 1'
_symmetry_cell_setting monoclinic
_symmetry_space_group_name_H-M 'P 1 21/c 1'
_atom_sites_solution_hydrogens geom
_atom_sites_solution_primary direct
_atom_sites_solution_secondary difmap
_audit_creation_method SHELXL-97
_cell_angle_alpha 90.00
_cell_angle_beta 106.5080(10)
_cell_angle_gamma 90.00
_cell_formula_units_Z 4
_cell_length_a 14.0188(2)
_cell_length_b 14.5960(2)
_cell_length_c 20.5850(3)
_cell_measurement_reflns_used 6829
_cell_measurement_temperature 150(2)
_cell_measurement_theta_max 77.4246
_cell_measurement_theta_min 3.4092
_cell_volume 4038.45(10)
_computing_cell_refinement
;
CrysAlisPro, Oxford Diffraction Ltd.,
Version 1.171.33.41 (release 06-05-2009 CrysAlis171 .NET)
(compiled May 6 2009,17:20:42)
Empirical absorption correction using spherical harmonics,
implemented in SCALE3 ABSPACK scaling algorithm.
;
_computing_data_collection
;
CrysAlisPro, Oxford Diffraction Ltd.,
Version 1.171.33.41 (release 06-05-2009 CrysAlis171 .NET)
(compiled May 6 2009,17:20:42)
Empirical absorption correction using spherical harmonics,
implemented in SCALE3 ABSPACK scaling algorithm.
;
_computing_data_reduction
;
CrysAlisPro, Oxford Diffraction Ltd.,
Version 1.171.33.41 (release 06-05-2009 CrysAlis171 .NET)
(compiled May 6 2009,17:20:42)
Empirical absorption correction using spherical harmonics,
implemented in SCALE3 ABSPACK scaling algorithm.
;
_computing_molecular_graphics SHELXTL
_computing_publication_material SHELXTL
_computing_structure_refinement 'SHELXL-97 (Sheldrick, 1997)'
_computing_structure_solution 'SHELXS-97 (Sheldrick, 1990)'
_diffrn_ambient_temperature 150(2)
_diffrn_measured_fraction_theta_full 0.998
_diffrn_measured_fraction_theta_max 0.998
_diffrn_measurement_device_type 'Oxford Diffraction Gemini A'
_diffrn_measurement_method CCD
_diffrn_radiation_monochromator graphite
_diffrn_radiation_source 'fine-focus sealed tube'
_diffrn_radiation_type CuK\a
_diffrn_radiation_wavelength 1.54178
_diffrn_reflns_av_R_equivalents 0.0354
_diffrn_reflns_av_sigmaI/netI 0.0494
_diffrn_reflns_limit_h_max 16
_diffrn_reflns_limit_h_min -16
_diffrn_reflns_limit_k_max 17
_diffrn_reflns_limit_k_min -17
_diffrn_reflns_limit_l_max 14
_diffrn_reflns_limit_l_min -24
_diffrn_reflns_number 16583
_diffrn_reflns_theta_full 68.00
_diffrn_reflns_theta_max 68.00
_diffrn_reflns_theta_min 3.77
_exptl_absorpt_coefficient_mu 0.587
_exptl_absorpt_correction_T_max 1.00000
_exptl_absorpt_correction_T_min 0.90014
_exptl_absorpt_correction_type multi-scan
_exptl_absorpt_process_details
;
CrysAlisPro, Oxford Diffraction Ltd.,
Version 1.171.33.41 (release 06-05-2009 CrysAlis171 .NET)
(compiled May 6 2009,17:20:42)
Empirical absorption correction using spherical harmonics,
implemented in SCALE3 ABSPACK scaling algorithm.
;
_exptl_crystal_density_diffrn 1.283
_exptl_crystal_density_method 'not measured'
_exptl_crystal_F_000 1632
_exptl_crystal_size_max 0.20
_exptl_crystal_size_mid 0.15
_exptl_crystal_size_min 0.10
_refine_diff_density_max 0.302
_refine_diff_density_min -0.185
_refine_diff_density_rms 0.044
_refine_ls_extinction_method none
_refine_ls_goodness_of_fit_ref 1.033
_refine_ls_hydrogen_treatment mixed
_refine_ls_matrix_type full
_refine_ls_number_parameters 550
_refine_ls_number_reflns 7355
_refine_ls_number_restraints 0
_refine_ls_restrained_S_all 1.033
_refine_ls_R_factor_all 0.0782
_refine_ls_R_factor_gt 0.0471
_refine_ls_shift/su_max 0.001
_refine_ls_shift/su_mean 0.000
_refine_ls_structure_factor_coef Fsqd
_refine_ls_weighting_details 'calc w=1/[\s^2^(Fo^2^)+(0.0649P)^2^+0.8689P] where P=(Fo^2^+2Fc^2^)/3'
_refine_ls_weighting_scheme calc
_refine_ls_wR_factor_gt 0.1188
_refine_ls_wR_factor_ref 0.1336
_reflns_number_gt 5025
_reflns_number_total 7355
_reflns_threshold_expression >2sigma(I)
_cod_data_source_file c3ra42067a.txt
_cod_data_source_block ic14019
_cod_depositor_comments
;
The following automatic conversions were performed:

data item '_symmetry_cell_setting' value 'Monoclinic' was changed to
'monoclinic' in accordance with the
/home/saulius/struct/COD-crude-data/automatic-downloads/DataCite-retrospective/RSC/depositions/lib/dictionaries/cif_core.dic
dictionary named 'cif_core.dic' version 2.4.2 last updated on
2011-04-26.

Automatic conversion script
Id: cif_fix_values 6909 2019-04-08 15:41:33Z antanas 
;
_cod_original_sg_symbol_H-M P2(1)/c
_cod_database_code 7239109

loop_
_symmetry_equiv_pos_as_xyz
'x, y, z'
'-x, y+1/2, -z+1/2'
'-x, -y, -z'
'x, -y-1/2, z-1/2'

loop_
_atom_site_label
_atom_site_type_symbol
_atom_site_fract_x
_atom_site_fract_y
_atom_site_fract_z
_atom_site_U_iso_or_equiv
_atom_site_adp_type
_atom_site_occupancy
_atom_site_symmetry_multiplicity
_atom_site_calc_flag
_atom_site_refinement_flags
N1 N 0.60731(13) 0.69746(13) 0.15553(10) 0.0302(4) Uani 1 1 d .
N2 N 0.40823(14) 0.28780(13) 0.18996(10) 0.0317(4) Uani 1 1 d .
N3 N 0.36831(13) 0.35610(13) 0.08779(9) 0.0287(4) Uani 1 1 d .
N4 N 0.92453(13) 0.55572(14) 0.39846(9) 0.0317(4) Uani 1 1 d .
N5 N 1.06419(14) 0.56419(17) 0.36527(10) 0.0400(5) Uani 1 1 d .
C1 C 0.68230(16) 0.63777(15) 0.18707(11) 0.0285(4) Uani 1 1 d .
C2 C 0.78469(16) 0.64987(15) 0.20387(11) 0.0306(5) Uani 1 1 d .
H2A H 0.8126 0.7062 0.1950 0.037 Uiso 1 1 calc R
C3 C 0.84468(16) 0.57765(16) 0.23375(11) 0.0304(5) Uani 1 1 d .
H3A H 0.9149 0.5849 0.2456 0.036 Uiso 1 1 calc R
C4 C 0.80486(16) 0.49349(15) 0.24717(11) 0.0287(4) Uani 1 1 d .
C5 C 0.70248(16) 0.48339(15) 0.23310(11) 0.0287(4) Uani 1 1 d .
H5A H 0.6750 0.4276 0.2433 0.034 Uiso 1 1 calc R
C6 C 0.64046(15) 0.55591(15) 0.20391(11) 0.0269(4) Uani 1 1 d .
C7 C 0.53422(15) 0.56936(14) 0.18351(10) 0.0264(4) Uani 1 1 d .
C8 C 0.45483(15) 0.51608(14) 0.18946(11) 0.0271(4) Uani 1 1 d .
H8A H 0.4670 0.4580 0.2111 0.033 Uiso 1 1 calc R
C9 C 0.35757(16) 0.54771(15) 0.16380(11) 0.0287(4) Uani 1 1 d .
C10 C 0.34191(16) 0.63466(16) 0.13214(12) 0.0321(5) Uani 1 1 d .
H10A H 0.2756 0.6557 0.1136 0.039 Uiso 1 1 calc R
C11 C 0.41989(16) 0.69041(15) 0.12714(12) 0.0317(5) Uani 1 1 d .
H11A H 0.4078 0.7492 0.1066 0.038 Uiso 1 1 calc R
C12 C 0.51641(16) 0.65722(15) 0.15326(11) 0.0280(4) Uani 1 1 d .
C13 C 0.62460(16) 0.78682(15) 0.13273(11) 0.0290(4) Uani 1 1 d .
C14 C 0.67969(18) 0.79476(17) 0.08616(12) 0.0361(5) Uani 1 1 d .
H14A H 0.7026 0.7416 0.0686 0.043 Uiso 1 1 calc R
C15 C 0.70034(19) 0.88102(19) 0.06606(13) 0.0424(6) Uani 1 1 d .
H15A H 0.7376 0.8872 0.0343 0.051 Uiso 1 1 calc R
C16 C 0.6673(2) 0.95840(17) 0.09173(15) 0.0445(6) Uani 1 1 d .
H16A H 0.6814 1.0175 0.0775 0.053 Uiso 1 1 calc R
C17 C 0.61384(19) 0.94934(17) 0.13817(14) 0.0412(6) Uani 1 1 d .
H17A H 0.5918 1.0025 0.1563 0.049 Uiso 1 1 calc R
C18 C 0.59206(17) 0.86331(16) 0.15864(12) 0.0354(5) Uani 1 1 d .
H18A H 0.5548 0.8574 0.1904 0.042 Uiso 1 1 calc R
C19 C 0.27204(16) 0.49286(16) 0.17216(11) 0.0300(5) Uani 1 1 d .
C20 C 0.19464(19) 0.53751(18) 0.18936(15) 0.0430(6) Uani 1 1 d .
H20A H 0.1955 0.6024 0.1930 0.052 Uiso 1 1 calc R
C21 C 0.1161(2) 0.4884(2) 0.20133(17) 0.0530(7) Uani 1 1 d .
H21A H 0.0640 0.5204 0.2127 0.064 Uiso 1 1 calc R
C22 C 0.1126(2) 0.3948(2) 0.19705(15) 0.0462(6) Uani 1 1 d .
H22A H 0.0587 0.3619 0.2053 0.055 Uiso 1 1 calc R
C23 C 0.18947(18) 0.34850(17) 0.18045(12) 0.0363(5) Uani 1 1 d .
H23A H 0.1884 0.2835 0.1783 0.044 Uiso 1 1 calc R
C24 C 0.26805(16) 0.39640(16) 0.16699(11) 0.0292(5) Uani 1 1 d .
C25 C 0.34687(15) 0.34366(14) 0.14884(11) 0.0284(4) Uani 1 1 d .
C26 C 0.31456(17) 0.41044(15) 0.03208(11) 0.0307(5) Uani 1 1 d .
C27 C 0.3649(2) 0.47217(17) 0.00259(13) 0.0391(5) Uani 1 1 d .
H27A H 0.4350 0.4790 0.0199 0.047 Uiso 1 1 calc R
C28 C 0.3121(2) 0.52379(19) -0.05235(14) 0.0477(6) Uani 1 1 d .
H28A H 0.3464 0.5653 -0.0734 0.057 Uiso 1 1 calc R
C29 C 0.2103(2) 0.51551(19) -0.07674(13) 0.0469(6) Uani 1 1 d .
H29A H 0.1747 0.5512 -0.1145 0.056 Uiso 1 1 calc R
C30 C 0.1600(2) 0.45543(19) -0.04645(13) 0.0443(6) Uani 1 1 d .
H30A H 0.0896 0.4508 -0.0626 0.053 Uiso 1 1 calc R
C31 C 0.21249(18) 0.40175(17) 0.00775(12) 0.0363(5) Uani 1 1 d .
H31A H 0.1782 0.3592 0.0280 0.044 Uiso 1 1 calc R
C32 C 0.47749(16) 0.26330(15) 0.15629(12) 0.0311(5) Uani 1 1 d .
C33 C 0.56194(17) 0.20790(16) 0.17782(13) 0.0358(5) Uani 1 1 d .
H33A H 0.5793 0.1796 0.2212 0.043 Uiso 1 1 calc R
C34 C 0.61896(17) 0.19584(17) 0.13401(14) 0.0403(6) Uani 1 1 d .
H34A H 0.6781 0.1604 0.1483 0.048 Uiso 1 1 calc R
C35 C 0.59260(18) 0.23415(18) 0.06929(14) 0.0419(6) Uani 1 1 d .
H35A H 0.6325 0.2217 0.0399 0.050 Uiso 1 1 calc R
C36 C 0.50972(17) 0.28995(17) 0.04664(13) 0.0367(5) Uani 1 1 d .
H36A H 0.4919 0.3166 0.0027 0.044 Uiso 1 1 calc R
C37 C 0.45375(16) 0.30483(15) 0.09239(12) 0.0298(5) Uani 1 1 d .
C38 C 0.87213(16) 0.41524(16) 0.27494(11) 0.0305(5) Uani 1 1 d .
C39 C 0.85076(18) 0.32844(17) 0.24558(13) 0.0361(5) Uani 1 1 d .
H39A H 0.7923 0.3200 0.2090 0.043 Uiso 1 1 calc R
C40 C 0.91350(19) 0.25418(17) 0.26882(14) 0.0403(6) Uani 1 1 d .
H40A H 0.8980 0.1957 0.2482 0.048 Uiso 1 1 calc R
C41 C 0.9983(2) 0.26598(19) 0.32196(14) 0.0448(6) Uani 1 1 d .
H41A H 1.0407 0.2152 0.3386 0.054 Uiso 1 1 calc R
C42 C 1.02196(18) 0.3514(2) 0.35120(13) 0.0413(6) Uani 1 1 d .
H42A H 1.0816 0.3592 0.3868 0.050 Uiso 1 1 calc R
C43 C 0.95896(16) 0.42654(17) 0.32888(12) 0.0340(5) Uani 1 1 d .
C44 C 0.98476(16) 0.51545(18) 0.36380(11) 0.0345(5) Uani 1 1 d .
C45 C 0.83228(16) 0.52272(16) 0.40618(11) 0.0306(5) Uani 1 1 d .
C46 C 0.82713(17) 0.43636(17) 0.43255(12) 0.0365(5) Uani 1 1 d .
H46A H 0.8847 0.3988 0.4461 0.044 Uiso 1 1 calc R
C47 C 0.73727(18) 0.40544(19) 0.43890(13) 0.0420(6) Uani 1 1 d .
H47A H 0.7333 0.3460 0.4568 0.050 Uiso 1 1 calc R
C48 C 0.65351(18) 0.45901(19) 0.41979(14) 0.0420(6) Uani 1 1 d .
H48A H 0.5921 0.4367 0.4244 0.050 Uiso 1 1 calc R
C49 C 0.65889(17) 0.54561(18) 0.39373(13) 0.0390(5) Uani 1 1 d .
H49A H 0.6012 0.5831 0.3810 0.047 Uiso 1 1 calc R
C50 C 0.74786(17) 0.57790(17) 0.38609(12) 0.0349(5) Uani 1 1 d .
H50A H 0.7514 0.6369 0.3674 0.042 Uiso 1 1 calc R
C51 C 0.97018(16) 0.63737(17) 0.42419(11) 0.0333(5) Uani 1 1 d .
C52 C 0.94782(18) 0.70260(18) 0.46640(13) 0.0383(5) Uani 1 1 d .
H52A H 0.8895 0.6984 0.4810 0.046 Uiso 1 1 calc R
C53 C 1.0147(2) 0.77454(18) 0.48650(14) 0.0462(6) Uani 1 1 d .
H53A H 1.0026 0.8201 0.5162 0.055 Uiso 1 1 calc R
C54 C 1.0992(2) 0.7810(2) 0.46371(15) 0.0509(7) Uani 1 1 d .
H54A H 1.1429 0.8315 0.4777 0.061 Uiso 1 1 calc R
C55 C 1.12087(19) 0.7165(2) 0.42177(14) 0.0469(6) Uani 1 1 d .
H55A H 1.1779 0.7225 0.4059 0.056 Uiso 1 1 calc R
C56 C 1.05645(17) 0.64145(19) 0.40287(12) 0.0385(5) Uani 1 1 d .

loop_
_atom_site_aniso_label
_atom_site_aniso_U_11
_atom_site_aniso_U_22
_atom_site_aniso_U_33
_atom_site_aniso_U_23
_atom_site_aniso_U_13
_atom_site_aniso_U_12
N1 0.0285(9) 0.0218(9) 0.0399(10) 0.0026(8) 0.0090(8) -0.0013(7)
N2 0.0367(10) 0.0237(9) 0.0379(10) 0.0009(8) 0.0159(8) -0.0025(8)
N3 0.0273(8) 0.0265(9) 0.0352(10) -0.0039(8) 0.0136(7) -0.0020(7)
N4 0.0262(9) 0.0349(10) 0.0343(10) 0.0023(8) 0.0093(7) 0.0011(8)
N5 0.0256(9) 0.0576(14) 0.0366(11) 0.0029(10) 0.0088(8) 0.0004(9)
C1 0.0294(10) 0.0228(10) 0.0328(11) 0.0001(9) 0.0082(8) -0.0002(9)
C2 0.0292(10) 0.0255(11) 0.0388(12) -0.0009(9) 0.0122(9) -0.0041(9)
C3 0.0257(10) 0.0329(12) 0.0337(11) -0.0005(9) 0.0102(8) -0.0015(9)
C4 0.0295(10) 0.0286(11) 0.0288(10) -0.0003(9) 0.0097(8) 0.0013(9)
C5 0.0314(10) 0.0234(10) 0.0320(11) 0.0001(9) 0.0103(8) -0.0007(8)
C6 0.0274(10) 0.0232(10) 0.0307(11) -0.0024(8) 0.0094(8) -0.0037(8)
C7 0.0278(10) 0.0223(10) 0.0292(10) -0.0027(8) 0.0081(8) -0.0015(8)
C8 0.0309(10) 0.0200(10) 0.0318(11) -0.0019(8) 0.0110(8) -0.0003(8)
C9 0.0293(10) 0.0260(10) 0.0332(11) -0.0049(9) 0.0127(9) -0.0027(9)
C10 0.0269(10) 0.0315(12) 0.0384(12) -0.0011(10) 0.0099(9) 0.0018(9)
C11 0.0334(11) 0.0237(10) 0.0378(12) 0.0023(9) 0.0100(9) 0.0027(9)
C12 0.0289(10) 0.0239(10) 0.0325(11) -0.0023(9) 0.0108(8) -0.0018(8)
C13 0.0302(10) 0.0239(11) 0.0331(11) 0.0037(9) 0.0094(9) -0.0022(8)
C14 0.0384(12) 0.0323(12) 0.0375(12) 0.0003(10) 0.0107(10) 0.0021(10)
C15 0.0404(13) 0.0481(15) 0.0431(14) 0.0136(11) 0.0188(11) -0.0009(11)
C16 0.0503(14) 0.0287(12) 0.0590(16) 0.0093(11) 0.0230(13) -0.0019(11)
C17 0.0479(14) 0.0265(12) 0.0528(15) -0.0013(11) 0.0200(12) -0.0029(10)
C18 0.0394(12) 0.0294(12) 0.0406(13) 0.0015(10) 0.0166(10) -0.0001(10)
C19 0.0278(10) 0.0283(11) 0.0357(11) -0.0036(9) 0.0120(9) -0.0003(9)
C20 0.0413(13) 0.0338(13) 0.0624(16) -0.0055(12) 0.0288(12) 0.0013(10)
C21 0.0449(14) 0.0482(16) 0.082(2) -0.0053(15) 0.0436(15) 0.0034(12)
C22 0.0406(13) 0.0484(16) 0.0606(16) -0.0024(13) 0.0322(13) -0.0104(12)
C23 0.0394(12) 0.0314(12) 0.0446(13) -0.0008(10) 0.0225(10) -0.0068(10)
C24 0.0293(10) 0.0311(11) 0.0304(11) -0.0035(9) 0.0137(9) -0.0018(9)
C25 0.0291(10) 0.0232(10) 0.0359(11) -0.0041(9) 0.0141(9) -0.0052(9)
C26 0.0372(11) 0.0265(11) 0.0314(11) -0.0045(9) 0.0145(9) -0.0004(9)
C27 0.0448(13) 0.0379(13) 0.0399(13) -0.0019(10) 0.0207(11) -0.0056(11)
C28 0.0707(18) 0.0370(14) 0.0427(14) 0.0027(11) 0.0281(13) -0.0070(13)
C29 0.0694(18) 0.0393(14) 0.0329(12) 0.0020(11) 0.0158(12) 0.0119(13)
C30 0.0462(14) 0.0462(15) 0.0397(13) 0.0013(11) 0.0106(11) 0.0059(12)
C31 0.0369(12) 0.0342(12) 0.0395(12) 0.0004(10) 0.0137(10) 0.0011(10)
C32 0.0311(10) 0.0207(10) 0.0431(12) -0.0046(9) 0.0134(9) -0.0037(9)
C33 0.0366(12) 0.0245(11) 0.0465(13) -0.0007(10) 0.0119(10) -0.0006(9)
C34 0.0318(11) 0.0279(12) 0.0615(16) -0.0051(11) 0.0137(11) 0.0009(9)
C35 0.0341(12) 0.0399(14) 0.0573(16) -0.0145(12) 0.0221(11) -0.0013(10)
C36 0.0353(12) 0.0373(13) 0.0411(13) -0.0077(10) 0.0165(10) -0.0006(10)
C37 0.0278(10) 0.0252(11) 0.0392(12) -0.0064(9) 0.0139(9) -0.0020(9)
C38 0.0284(10) 0.0304(11) 0.0356(11) 0.0024(9) 0.0137(9) 0.0023(9)
C39 0.0363(12) 0.0326(12) 0.0429(13) 0.0038(10) 0.0168(10) 0.0014(10)
C40 0.0469(13) 0.0298(12) 0.0522(14) 0.0049(11) 0.0270(12) 0.0046(10)
C41 0.0447(13) 0.0434(15) 0.0536(15) 0.0153(12) 0.0258(12) 0.0188(12)
C42 0.0311(11) 0.0570(16) 0.0384(13) 0.0110(12) 0.0145(10) 0.0129(11)
C43 0.0290(10) 0.0410(13) 0.0356(12) 0.0034(10) 0.0152(9) 0.0056(10)
C44 0.0255(10) 0.0469(14) 0.0314(11) 0.0047(10) 0.0084(8) 0.0027(10)
C45 0.0263(10) 0.0345(12) 0.0311(11) -0.0014(9) 0.0084(8) 0.0003(9)
C46 0.0296(11) 0.0354(13) 0.0422(13) 0.0052(10) 0.0062(9) 0.0049(10)
C47 0.0371(12) 0.0410(14) 0.0481(14) 0.0075(11) 0.0123(11) -0.0062(11)
C48 0.0293(11) 0.0488(15) 0.0492(14) -0.0038(12) 0.0134(10) -0.0071(11)
C49 0.0269(11) 0.0424(14) 0.0482(14) -0.0030(11) 0.0114(10) 0.0050(10)
C50 0.0314(11) 0.0320(12) 0.0419(13) 0.0017(10) 0.0116(9) 0.0052(9)
C51 0.0286(10) 0.0367(13) 0.0333(11) 0.0060(10) 0.0065(9) -0.0011(9)
C52 0.0347(11) 0.0367(13) 0.0419(13) 0.0035(11) 0.0081(10) -0.0013(10)
C53 0.0438(14) 0.0356(14) 0.0530(15) -0.0009(12) 0.0039(12) -0.0018(11)
C54 0.0416(14) 0.0427(15) 0.0591(17) 0.0093(13) -0.0008(12) -0.0134(12)
C55 0.0322(12) 0.0597(18) 0.0464(14) 0.0060(13) 0.0074(10) -0.0111(12)
C56 0.0277(11) 0.0502(15) 0.0353(12) 0.0066(11) 0.0053(9) -0.0040(10)

loop_
_atom_type_symbol
_atom_type_description
_atom_type_scat_dispersion_real
_atom_type_scat_dispersion_imag
_atom_type_scat_source
C C 0.0181 0.0091 'International Tables Vol C Tables 4.2.6.8 and 6.1.1.4'
H H 0.0000 0.0000 'International Tables Vol C Tables 4.2.6.8 and 6.1.1.4'
N N 0.0311 0.0180 'International Tables Vol C Tables 4.2.6.8 and 6.1.1.4'

loop_
_geom_angle_atom_site_label_1
_geom_angle_atom_site_label_2
_geom_angle_atom_site_label_3
_geom_angle
C1 N1 C12 108.53(18)
C1 N1 C13 123.62(18)
C12 N1 C13 127.79(19)
C25 N2 C32 105.19(19)
C25 N3 C37 105.79(18)
C25 N3 C26 127.10(18)
C37 N3 C26 127.11(19)
C44 N4 C51 106.25(19)
C44 N4 C45 128.2(2)
C51 N4 C45 125.54(19)
C44 N5 C56 104.6(2)
N1 C1 C2 129.3(2)
N1 C1 C6 109.57(19)
C2 C1 C6 121.1(2)
C3 C2 C1 118.0(2)
C2 C3 C4 121.9(2)
C5 C4 C3 119.7(2)
C5 C4 C38 120.2(2)
C3 C4 C38 120.10(19)
C4 C5 C6 119.4(2)
C5 C6 C1 119.68(19)
C5 C6 C7 134.1(2)
C1 C6 C7 106.21(19)
C8 C7 C12 119.95(19)
C8 C7 C6 133.2(2)
C12 C7 C6 106.86(18)
C7 C8 C9 120.2(2)
C8 C9 C10 118.61(19)
C8 C9 C19 120.7(2)
C10 C9 C19 120.6(2)
C11 C10 C9 122.5(2)
C10 C11 C12 117.8(2)
N1 C12 C11 130.2(2)
N1 C12 C7 108.78(18)
C11 C12 C7 121.0(2)
C18 C13 C14 120.7(2)
C18 C13 N1 120.6(2)
C14 C13 N1 118.6(2)
C15 C14 C13 119.0(2)
C14 C15 C16 120.6(2)
C17 C16 C15 119.6(2)
C16 C17 C18 120.5(2)
C13 C18 C17 119.6(2)
C20 C19 C24 117.9(2)
C20 C19 C9 119.2(2)
C24 C19 C9 122.8(2)
C21 C20 C19 121.0(2)
C22 C21 C20 121.2(2)
C21 C22 C23 118.9(2)
C22 C23 C24 120.9(2)
C23 C24 C19 120.0(2)
C23 C24 C25 118.5(2)
C19 C24 C25 121.44(19)
N2 C25 N3 113.39(19)
N2 C25 C24 124.2(2)
N3 C25 C24 122.1(2)
C31 C26 C27 120.3(2)
C31 C26 N3 119.9(2)
C27 C26 N3 119.8(2)
C28 C27 C26 119.4(2)
C29 C28 C27 120.5(2)
C28 C29 C30 120.1(3)
C29 C30 C31 119.9(3)
C26 C31 C30 119.8(2)
N2 C32 C33 129.7(2)
N2 C32 C37 110.1(2)
C33 C32 C37 120.1(2)
C34 C33 C32 117.6(2)
C33 C34 C35 122.0(2)
C36 C35 C34 121.7(2)
C35 C36 C37 116.1(2)
N3 C37 C32 105.48(19)
N3 C37 C36 132.2(2)
C32 C37 C36 122.3(2)
C39 C38 C43 118.6(2)
C39 C38 C4 119.6(2)
C43 C38 C4 121.7(2)
C40 C39 C38 121.3(2)
C41 C40 C39 119.6(2)
C40 C41 C42 120.3(2)
C41 C42 C43 120.8(2)
C42 C43 C38 119.4(2)
C42 C43 C44 118.9(2)
C38 C43 C44 121.7(2)
N5 C44 N4 113.3(2)
N5 C44 C43 125.1(2)
N4 C44 C43 121.6(2)
C46 C45 C50 120.6(2)
C46 C45 N4 120.0(2)
C50 C45 N4 119.4(2)
C47 C46 C45 119.1(2)
C48 C47 C46 121.1(2)
C47 C48 C49 119.7(2)
C50 C49 C48 120.4(2)
C49 C50 C45 119.1(2)
C52 C51 N4 132.1(2)
C52 C51 C56 122.5(2)
N4 C51 C56 105.3(2)
C51 C52 C53 116.9(2)
C52 C53 C54 121.0(3)
C55 C54 C53 121.9(3)
C54 C55 C56 118.1(2)
N5 C56 C51 110.6(2)
N5 C56 C55 130.0(2)
C51 C56 C55 119.4(3)

loop_
_geom_bond_atom_site_label_1
_geom_bond_atom_site_label_2
_geom_bond_distance
N1 C1 1.378(3)
N1 C12 1.392(3)
N1 C13 1.430(3)
N2 C25 1.307(3)
N2 C32 1.390(3)
N3 C25 1.385(3)
N3 C37 1.392(3)
N3 C26 1.421(3)
N4 C44 1.382(3)
N4 C51 1.385(3)
N4 C45 1.431(3)
N5 C44 1.315(3)
N5 C56 1.389(4)
C1 C2 1.389(3)
C1 C6 1.417(3)
C2 C3 1.379(3)
C3 C4 1.409(3)
C4 C5 1.389(3)
C4 C38 1.488(3)
C5 C6 1.393(3)
C6 C7 1.441(3)
C7 C8 1.391(3)
C7 C12 1.416(3)
C8 C9 1.394(3)
C9 C10 1.415(3)
C9 C19 1.492(3)
C10 C11 1.390(3)
C11 C12 1.393(3)
C13 C18 1.370(3)
C13 C14 1.396(3)
C14 C15 1.381(3)
C15 C16 1.381(4)
C16 C17 1.379(4)
C17 C18 1.386(3)
C19 C20 1.395(3)
C19 C24 1.412(3)
C20 C21 1.394(4)
C21 C22 1.369(4)
C22 C23 1.393(4)
C23 C24 1.397(3)
C24 C25 1.479(3)
C26 C31 1.381(3)
C26 C27 1.387(3)
C27 C28 1.385(4)
C28 C29 1.377(4)
C29 C30 1.381(4)
C30 C31 1.391(4)
C32 C33 1.398(3)
C32 C37 1.400(3)
C33 C34 1.376(4)
C34 C35 1.394(4)
C35 C36 1.387(4)
C36 C37 1.404(3)
C38 C39 1.399(3)
C38 C43 1.405(3)
C39 C40 1.392(3)
C40 C41 1.379(4)
C41 C42 1.383(4)
C42 C43 1.401(3)
C43 C44 1.478(4)
C45 C46 1.382(3)
C45 C50 1.394(3)
C46 C47 1.379(3)
C47 C48 1.372(4)
C48 C49 1.384(4)
C49 C50 1.384(3)
C51 C52 1.384(4)
C51 C56 1.400(3)
C52 C53 1.390(4)
C53 C54 1.396(4)
C54 C55 1.368(4)
C55 C56 1.403(4)
